data_7050573
loop_
_publ_author_name
'Patra, Goutam Kumar'
'Goldberg, Israel'

_publ_section_title
;
 The synthesis and characterization of a series of bis-bidentate Schiff
 base ligands and their coordination complexes with silver(i),
 copper(i) and zinc(ii) d10 metal ionsElectronic supplementary
 information (ESI) available: Views of the crystal structures of
 ligands of 1, 2 and 3. See http://www.rsc.org/suppdata/nj/b3/b301632c/
;
_journal_issue 7
_journal_name_full 'New Journal of Chemistry'
_journal_page_first 1124
_journal_paper_doi 10.1039/b301632c
_journal_volume 27
_journal_year 2003
_chemical_formula_moiety '2(C34 H24 N6), 2(Cu Cl O4), (C H2 Cl2), (C6 H14)'
_chemical_formula_sum 'C75 H64 Cl4 Cu2 N12 O8'
_chemical_formula_weight 1530.26
_space_group_IT_number 14
_symmetry_cell_setting monoclinic
_symmetry_space_group_name_Hall '-P 2ybc'
_symmetry_space_group_name_H-M 'P 1 21/c 1'
_atom_sites_solution_hydrogens geom
_atom_sites_solution_primary direct
_atom_sites_solution_secondary difmap
_audit_creation_method SHELXL-97
_cell_angle_alpha 90.00
_cell_angle_beta 110.6280(9)
_cell_angle_gamma 90.00
_cell_formula_units_Z 4
_cell_length_a 12.8350(2)
_cell_length_b 41.4820(7)
_cell_length_c 13.3050(3)
_cell_measurement_reflns_used 6679
_cell_measurement_temperature 110(2)
_cell_measurement_theta_max 25.44
_cell_measurement_theta_min 1.96
_cell_volume 6629.7(2)
_computing_cell_refinement Denzo
_computing_data_collection 'Collect, Nonius B.V.'
_computing_data_reduction Denzo
_computing_structure_refinement 'SHELXL-97 (Sheldrick, 1997)'
_computing_structure_solution SIR92
_diffrn_ambient_temperature 110(2)
_diffrn_detector_area_resol_mean '56 microns'
_diffrn_measured_fraction_theta_full 0.956
_diffrn_measured_fraction_theta_max 0.956
_diffrn_measurement_device_type 'Nonius KappaCCD'
_diffrn_measurement_method '0.7 Phi scans'
_diffrn_radiation_monochromator graphite
_diffrn_radiation_source 'fine-focus sealed tube'
_diffrn_radiation_type MoK\a
_diffrn_radiation_wavelength 0.71073
_diffrn_reflns_av_R_equivalents 0.0000
_diffrn_reflns_av_sigmaI/netI 0.1125
_diffrn_reflns_limit_h_max 15
_diffrn_reflns_limit_h_min 0
_diffrn_reflns_limit_k_max 49
_diffrn_reflns_limit_k_min 0
_diffrn_reflns_limit_l_max 15
_diffrn_reflns_limit_l_min -15
_diffrn_reflns_number 11469
_diffrn_reflns_theta_full 25.44
_diffrn_reflns_theta_max 25.44
_diffrn_reflns_theta_min 1.96
_exptl_absorpt_coefficient_mu 0.873
_exptl_absorpt_correction_T_max 0.9334
_exptl_absorpt_correction_T_min 0.8113
_exptl_absorpt_correction_type multi-scan
_exptl_crystal_colour red
_exptl_crystal_density_diffrn 1.533
_exptl_crystal_density_method 'not measured'
_exptl_crystal_description plates
_exptl_crystal_F_000 3152
_exptl_crystal_size_max 0.25
_exptl_crystal_size_mid 0.25
_exptl_crystal_size_min 0.08
_refine_diff_density_max 0.728
_refine_diff_density_min -0.792
_refine_diff_density_rms 0.100
_refine_ls_extinction_method none
_refine_ls_goodness_of_fit_ref 0.967
_refine_ls_hydrogen_treatment constr
_refine_ls_matrix_type full
_refine_ls_number_parameters 928
_refine_ls_number_reflns 11469
_refine_ls_number_restraints 0
_refine_ls_restrained_S_all 0.967
_refine_ls_R_factor_all 0.1475
_refine_ls_R_factor_gt 0.0783
_refine_ls_shift/su_max 0.197
_refine_ls_shift/su_mean 0.025
_refine_ls_structure_factor_coef Fsqd
_refine_ls_weighting_details 'calc w=1/[\s^2^(Fo^2^)+(0.0753P)^2^+41.3385P] where P=(Fo^2^+2Fc^2^)/3'
_refine_ls_weighting_scheme calc
_refine_ls_wR_factor_gt 0.1779
_refine_ls_wR_factor_ref 0.2153
_reflns_number_gt 6679
_reflns_number_total 11469
_reflns_threshold_expression >2sigma(I)
_cod_data_source_file b301632c.txt
_cod_data_source_block Complex-2b
_cod_original_sg_symbol_H-M P21/c
_cod_database_code 7050573

loop_
_symmetry_equiv_pos_as_xyz
'x, y, z'
'-x, y+1/2, -z+1/2'
'-x, -y, -z'
'x, -y-1/2, z-1/2'

loop_
_atom_site_label
_atom_site_type_symbol
_atom_site_fract_x
_atom_site_fract_y
_atom_site_fract_z
_atom_site_U_iso_or_equiv
_atom_site_adp_type
_atom_site_occupancy
_atom_site_symmetry_multiplicity
_atom_site_calc_flag
_atom_site_refinement_flags
_atom_site_disorder_assembly
_atom_site_disorder_group
N1 N 0.7703(5) 0.16602(13) 0.6590(4) 0.0269(13) Uani 1 1 d . . .
C2 C 0.8752(6) 0.17556(16) 0.7214(5) 0.0316(17) Uani 1 1 d . . .
C3 C 0.9654(6) 0.15751(18) 0.7184(6) 0.0399(19) Uani 1 1 d . . .
H3 H 0.9536 0.1391 0.6731 0.048 Uiso 1 1 calc R . .
C4 C 1.0721(7) 0.1664(2) 0.7813(7) 0.050(2) Uani 1 1 d . . .
H4 H 1.1338 0.1540 0.7799 0.060 Uiso 1 1 calc R . .
C5 C 1.0897(7) 0.1940(2) 0.8480(6) 0.052(2) Uani 1 1 d . . .
H5 H 1.1635 0.1998 0.8910 0.062 Uiso 1 1 calc R . .
C6 C 1.0043(7) 0.2119(2) 0.8516(6) 0.046(2) Uani 1 1 d . . .
H6 H 1.0178 0.2303 0.8970 0.055 Uiso 1 1 calc R . .
C7 C 0.8924(6) 0.20333(16) 0.7866(5) 0.0325(17) Uani 1 1 d . . .
C8 C 0.7999(6) 0.22169(16) 0.7853(5) 0.0366(18) Uani 1 1 d . . .
H8 H 0.8101 0.2409 0.8267 0.044 Uiso 1 1 calc R . .
C9 C 0.6954(6) 0.21187(16) 0.7242(5) 0.0315(17) Uani 1 1 d . . .
H9 H 0.6318 0.2237 0.7235 0.038 Uiso 1 1 calc R . .
C10 C 0.6845(6) 0.18376(16) 0.6623(5) 0.0267(15) Uani 1 1 d . . .
C11 C 0.5728(6) 0.17172(15) 0.5963(5) 0.0270(16) Uani 1 1 d . . .
H11 H 0.5079 0.1836 0.5914 0.032 Uiso 1 1 calc R . .
N12 N 0.5648(5) 0.14483(13) 0.5456(4) 0.0287(13) Uani 1 1 d . . .
N13 N 0.4515(5) 0.13863(13) 0.4859(4) 0.0304(14) Uani 1 1 d . . .
C14 C 0.4263(6) 0.11122(16) 0.4396(5) 0.0365(18) Uani 1 1 d . . .
C15 C 0.5049(7) 0.08315(17) 0.4466(6) 0.047(2) Uani 1 1 d . . .
N16 N 0.5485(6) 0.07568(14) 0.3757(5) 0.0482(19) Uani 1 1 d . . .
N17 N 0.5233(5) 0.09541(14) 0.2843(5) 0.0426(17) Uani 1 1 d . . .
C18 C 0.5564(7) 0.08151(18) 0.2144(6) 0.049(2) Uani 1 1 d . . .
H18 H 0.5942 0.0614 0.2306 0.058 Uiso 1 1 calc R . .
C19 C 0.5360(7) 0.09657(18) 0.1107(6) 0.047(2) Uani 1 1 d . . .
C20 C 0.5621(7) 0.0801(2) 0.0312(6) 0.059(3) Uani 1 1 d . . .
H20 H 0.5980 0.0597 0.0459 0.071 Uiso 1 1 calc R . .
C21 C 0.5348(8) 0.0939(2) -0.0690(7) 0.066(3) Uani 1 1 d . . .
H21 H 0.5509 0.0829 -0.1244 0.079 Uiso 1 1 calc R . .
C22 C 0.4829(7) 0.1244(2) -0.0889(6) 0.052(2) Uani 1 1 d . . .
C23 C 0.4501(8) 0.1398(2) -0.1895(6) 0.058(2) Uani 1 1 d . . .
H23 H 0.4617 0.1293 -0.2482 0.069 Uiso 1 1 calc R . .
C24 C 0.4025(7) 0.1692(2) -0.2039(6) 0.049(2) Uani 1 1 d . . .
H24 H 0.3818 0.1794 -0.2720 0.059 Uiso 1 1 calc R . .
C25 C 0.3832(6) 0.18494(19) -0.1175(6) 0.043(2) Uani 1 1 d . . .
H25 H 0.3500 0.2057 -0.1284 0.052 Uiso 1 1 calc R . .
C26 C 0.4115(6) 0.17074(18) -0.0192(6) 0.0384(18) Uani 1 1 d . . .
H26 H 0.3985 0.1816 0.0382 0.046 Uiso 1 1 calc R . .
C27 C 0.4602(7) 0.13991(18) -0.0031(6) 0.042(2) Uani 1 1 d . . .
N28 N 0.4879(5) 0.12577(14) 0.0964(5) 0.0437(17) Uani 1 1 d . . .
C29 C 0.3072(7) 0.10509(17) 0.3805(6) 0.045(2) Uani 1 1 d . . .
C30 C 0.2269(7) 0.1264(2) 0.3896(7) 0.058(2) Uani 1 1 d . . .
H30 H 0.2491 0.1449 0.4341 0.070 Uiso 1 1 calc R . .
C31 C 0.1145(7) 0.1206(2) 0.3340(8) 0.074(3) Uani 1 1 d . . .
H31 H 0.0603 0.1353 0.3400 0.089 Uiso 1 1 calc R . .
C32 C 0.0822(9) 0.0943(3) 0.2716(9) 0.090(4) Uani 1 1 d . . .
H32 H 0.0052 0.0907 0.2337 0.108 Uiso 1 1 calc R . .
C33 C 0.1591(9) 0.0725(2) 0.2617(8) 0.082(4) Uani 1 1 d . . .
H33 H 0.1347 0.0537 0.2187 0.098 Uiso 1 1 calc R . .
C34 C 0.2714(8) 0.07780(19) 0.3143(7) 0.062(3) Uani 1 1 d . . .
H34 H 0.3244 0.0631 0.3058 0.074 Uiso 1 1 calc R . .
C35 C 0.5245(7) 0.06075(17) 0.5381(6) 0.048(2) Uani 1 1 d . . .
C36 C 0.5929(7) 0.03416(18) 0.5478(7) 0.064(3) Uani 1 1 d . . .
H36 H 0.6298 0.0309 0.4979 0.077 Uiso 1 1 calc R . .
C37 C 0.6071(11) 0.0124(3) 0.6302(11) 0.095(5) Uani 1 1 d . . .
H37 H 0.6567 -0.0051 0.6377 0.114 Uiso 1 1 calc R . .
C38 C 0.5539(11) 0.0152(2) 0.6998(9) 0.092(5) Uani 1 1 d . . .
H38 H 0.5641 -0.0005 0.7546 0.110 Uiso 1 1 calc R . .
C39 C 0.4826(10) 0.0414(2) 0.6905(7) 0.079(3) Uani 1 1 d . . .
H39 H 0.4438 0.0436 0.7391 0.095 Uiso 1 1 calc R . .
C40 C 0.4681(9) 0.0648(2) 0.6092(7) 0.063(3) Uani 1 1 d . . .
H40 H 0.4207 0.0828 0.6033 0.076 Uiso 1 1 calc R . .
Cu41 Cu 0.71836(7) 0.128305(19) 0.55644(6) 0.0301(2) Uani 1 1 d . . .
Cl42 Cl 0.36059(15) 0.24224(4) 0.58970(13) 0.0330(4) Uani 1 1 d . . .
O43 O 0.4226(5) 0.24423(13) 0.7025(4) 0.0532(15) Uani 1 1 d . . .
O44 O 0.4343(5) 0.24586(13) 0.5316(4) 0.0520(15) Uani 1 1 d . . .
O45 O 0.3080(4) 0.21110(12) 0.5647(4) 0.0480(14) Uani 1 1 d . . .
O46 O 0.2785(4) 0.26730(13) 0.5586(4) 0.0526(15) Uani 1 1 d . . .
N47 N 0.3218(5) 0.16451(13) 0.2157(4) 0.0325(14) Uani 1 1 d . . .
C48 C 0.2156(6) 0.15704(17) 0.1515(6) 0.041(2) Uani 1 1 d . . .
C49 C 0.1993(8) 0.13036(19) 0.0808(6) 0.060(3) Uani 1 1 d . . .
H49 H 0.2607 0.1180 0.0784 0.072 Uiso 1 1 calc R . .
C50 C 0.0900(9) 0.1227(2) 0.0145(7) 0.075(3) Uani 1 1 d . . .
H50 H 0.0771 0.1047 -0.0329 0.090 Uiso 1 1 calc R . .
C51 C 0.0018(8) 0.1408(2) 0.0177(8) 0.073(3) Uani 1 1 d . . .
H51 H -0.0712 0.1353 -0.0288 0.087 Uiso 1 1 calc R . .
C52 C 0.0146(8) 0.16605(19) 0.0836(7) 0.063(3) Uani 1 1 d . . .
H52 H -0.0486 0.1780 0.0835 0.076 Uiso 1 1 calc R . .
C53 C 0.1239(7) 0.17514(18) 0.1547(6) 0.045(2) Uani 1 1 d . . .
C54 C 0.1434(6) 0.20082(17) 0.2289(6) 0.0388(19) Uani 1 1 d . . .
H54 H 0.0829 0.2127 0.2356 0.047 Uiso 1 1 calc R . .
C55 C 0.2491(6) 0.20824(16) 0.2899(5) 0.0312(17) Uani 1 1 d . . .
H55 H 0.2640 0.2258 0.3389 0.037 Uiso 1 1 calc R . .
C56 C 0.3375(6) 0.18964(15) 0.2801(5) 0.0275(16) Uani 1 1 d . . .
C57 C 0.4512(6) 0.19835(15) 0.3425(5) 0.0281(16) Uani 1 1 d . . .
H57 H 0.4669 0.2161 0.3908 0.034 Uiso 1 1 calc R . .
N58 N 0.5313(5) 0.18137(12) 0.3308(4) 0.0278(13) Uani 1 1 d . . .
N59 N 0.6355(5) 0.19379(12) 0.3979(4) 0.0269(13) Uani 1 1 d . . .
C60 C 0.7236(6) 0.18215(16) 0.3862(5) 0.0295(16) Uani 1 1 d . . .
C61 C 0.7250(6) 0.15736(16) 0.3037(5) 0.0303(16) Uani 1 1 d . . .
N62 N 0.7497(5) 0.12759(13) 0.3236(4) 0.0334(14) Uani 1 1 d . . .
N63 N 0.7645(5) 0.11676(13) 0.4277(4) 0.0338(14) Uani 1 1 d . . .
C64 C 0.8099(6) 0.08851(17) 0.4423(6) 0.0370(18) Uani 1 1 d . . .
H64 H 0.8295 0.0787 0.3870 0.044 Uiso 1 1 calc R . .
C65 C 0.8308(6) 0.07185(16) 0.5439(6) 0.0348(18) Uani 1 1 d . . .
C66 C 0.8868(7) 0.04153(18) 0.5643(6) 0.047(2) Uani 1 1 d . . .
H66 H 0.9092 0.0314 0.5111 0.056 Uiso 1 1 calc R . .
C67 C 0.9075(7) 0.02744(19) 0.6624(6) 0.048(2) Uani 1 1 d . . .
H67 H 0.9442 0.0072 0.6776 0.058 Uiso 1 1 calc R . .
C68 C 0.8750(6) 0.04260(16) 0.7408(6) 0.0349(17) Uani 1 1 d . . .
C69 C 0.8945(6) 0.02948(18) 0.8427(6) 0.0396(19) Uani 1 1 d . . .
H69 H 0.9329 0.0096 0.8617 0.048 Uiso 1 1 calc R . .
C70 C 0.8589(6) 0.04498(18) 0.9143(6) 0.0404(19) Uani 1 1 d . . .
H70 H 0.8737 0.0360 0.9836 0.049 Uiso 1 1 calc R . .
C71 C 0.8010(6) 0.07396(17) 0.8877(6) 0.0370(18) Uani 1 1 d . . .
H71 H 0.7771 0.0847 0.9389 0.044 Uiso 1 1 calc R . .
C72 C 0.7785(6) 0.08701(17) 0.7884(5) 0.0323(17) Uani 1 1 d . . .
H72 H 0.7367 0.1064 0.7697 0.039 Uiso 1 1 calc R . .
C73 C 0.8165(5) 0.07210(15) 0.7138(5) 0.0273(16) Uani 1 1 d . . .
N74 N 0.7948(5) 0.08634(12) 0.6150(4) 0.0282(13) Uani 1 1 d . . .
C75 C 0.8308(6) 0.19642(15) 0.4488(5) 0.0294(16) Uani 1 1 d . . .
C76 C 0.9316(6) 0.18516(19) 0.4425(6) 0.044(2) Uani 1 1 d . . .
H76 H 0.9300 0.1675 0.3967 0.053 Uiso 1 1 calc R . .
C77 C 1.0336(7) 0.1990(2) 0.5009(6) 0.048(2) Uani 1 1 d . . .
H77 H 1.1009 0.1907 0.4970 0.057 Uiso 1 1 calc R . .
C78 C 1.0341(7) 0.22511(19) 0.5644(6) 0.043(2) Uani 1 1 d . . .
H78 H 1.1028 0.2351 0.6042 0.052 Uiso 1 1 calc R . .
C79 C 0.9365(6) 0.23707(17) 0.5715(6) 0.0360(18) Uani 1 1 d . . .
H79 H 0.9389 0.2553 0.6154 0.043 Uiso 1 1 calc R . .
C80 C 0.8373(6) 0.22308(15) 0.5164(5) 0.0291(16) Uani 1 1 d . . .
H80 H 0.7712 0.2314 0.5235 0.035 Uiso 1 1 calc R . .
C81 C 0.7112(6) 0.16957(16) 0.1946(5) 0.0326(17) Uani 1 1 d . . .
C82 C 0.7411(7) 0.15046(18) 0.1233(6) 0.045(2) Uani 1 1 d . . .
H82 H 0.7721 0.1297 0.1449 0.054 Uiso 1 1 calc R . .
C83 C 0.7261(8) 0.1615(2) 0.0210(6) 0.051(2) Uani 1 1 d . . .
H83 H 0.7447 0.1481 -0.0281 0.061 Uiso 1 1 calc R . .
C84 C 0.6841(7) 0.1918(2) -0.0091(6) 0.048(2) Uani 1 1 d . . .
H84 H 0.6761 0.1996 -0.0786 0.057 Uiso 1 1 calc R . .
C85 C 0.6531(6) 0.21141(18) 0.0602(6) 0.0387(19) Uani 1 1 d . . .
H85 H 0.6223 0.2322 0.0380 0.046 Uiso 1 1 calc R . .
C86 C 0.6677(6) 0.20012(16) 0.1622(5) 0.0310(16) Uani 1 1 d . . .
H86 H 0.6479 0.2134 0.2108 0.037 Uiso 1 1 calc R . .
Cu87 Cu 0.46697(8) 0.14203(2) 0.23186(7) 0.0380(3) Uani 1 1 d . . .
Cl88 Cl 0.83922(19) 0.03316(6) 0.21496(15) 0.0550(6) Uani 1 1 d . . .
O89 O 0.9171(5) 0.03637(15) 0.3228(4) 0.0593(17) Uani 1 1 d . . .
O90 O 0.8196(5) 0.06413(16) 0.1642(5) 0.078(2) Uani 1 1 d . . .
O91 O 0.7376(5) 0.02016(15) 0.2163(5) 0.0722(19) Uani 1 1 d . . .
O92 O 0.8666(10) 0.0052(3) 0.1592(9) 0.044(3) Uani 0.50 1 d P . .
O92A O 0.9017(10) 0.0182(3) 0.1573(10) 0.036(3) Uiso 0.50 1 d P . .
C93 C 0.645(2) -0.0146(6) -0.0079(19) 0.091(7) Uiso 0.50 1 d P . .
Cl94 Cl 0.6947(8) -0.0450(2) -0.0742(11) 0.059(2) Uani 0.50 1 d P . .
Cl95 Cl 0.5088(5) -0.00563(11) -0.0677(5) 0.0748(15) Uani 0.50 1 d P . .
C96 C 0.8460(16) -0.0583(6) 0.4753(12) 0.063(6) Uani 0.50 1 d P . .
Cl97 Cl 0.8119(4) -0.03259(11) 0.3901(4) 0.0630(13) Uani 0.50 1 d P . .
Cl98 Cl 0.8805(6) -0.09801(17) 0.4112(4) 0.0750(17) Uani 0.50 1 d P . .
C99 C 0.7503(7) -0.0840(2) 0.1937(10) 0.057(3) Uani 1 1 d . . .
C100 C 0.7721(12) -0.0788(4) 0.1244(11) 0.060(4) Uani 1 1 d . . .
C101 C 0.743(3) -0.0429(8) 0.073(2) 0.264(13) Uiso 1 1 d . . .
C102 C 0.7276(18) -0.0414(5) -0.0592(17) 0.060(7) Uiso 1 1 d . . .
C103 C 0.825(2) -0.0983(6) 0.381(2) 0.069(8) Uiso 0.50 1 d P . .
C104 C 0.807(2) -0.0825(7) 0.133(2) 0.043(8) Uiso 0.50 1 d P . .
C105 C 0.841(3) -0.0624(8) 0.296(3) 0.142(11) Uiso 0.50 1 d P . .

loop_
_atom_site_aniso_label
_atom_site_aniso_U_11
_atom_site_aniso_U_22
_atom_site_aniso_U_33
_atom_site_aniso_U_23
_atom_site_aniso_U_13
_atom_site_aniso_U_12
N1 0.030(3) 0.027(3) 0.024(3) 0.002(2) 0.009(2) 0.004(3)
C2 0.036(4) 0.024(4) 0.032(4) 0.000(3) 0.008(3) 0.000(3)
C3 0.036(4) 0.037(4) 0.037(4) -0.007(3) 0.001(3) 0.002(4)
C4 0.037(5) 0.046(5) 0.062(5) -0.002(4) 0.010(4) 0.007(4)
C5 0.039(5) 0.050(5) 0.047(5) -0.007(4) -0.008(4) -0.001(4)
C6 0.043(5) 0.045(5) 0.042(5) -0.005(4) 0.004(4) 0.000(4)
C7 0.031(4) 0.027(4) 0.033(4) 0.002(3) 0.004(3) 0.002(3)
C8 0.056(5) 0.024(4) 0.028(4) -0.006(3) 0.013(4) -0.005(4)
C9 0.038(4) 0.028(4) 0.027(4) 0.000(3) 0.010(3) 0.010(3)
C10 0.030(4) 0.029(4) 0.022(3) 0.004(3) 0.010(3) -0.001(3)
C11 0.040(4) 0.020(4) 0.022(3) 0.006(3) 0.012(3) 0.007(3)
N12 0.035(3) 0.025(3) 0.020(3) 0.005(2) 0.002(2) 0.006(3)
N13 0.039(3) 0.026(3) 0.025(3) 0.002(2) 0.009(3) 0.002(3)
C14 0.050(5) 0.022(4) 0.027(4) 0.007(3) -0.001(3) 0.005(3)
C15 0.064(6) 0.019(4) 0.036(4) 0.002(3) -0.009(4) -0.005(4)
N16 0.068(5) 0.019(3) 0.035(4) -0.002(3) -0.009(3) 0.006(3)
N17 0.051(4) 0.025(3) 0.032(3) 0.000(3) -0.010(3) 0.011(3)
C18 0.055(5) 0.031(4) 0.036(4) -0.015(4) -0.014(4) 0.020(4)
C19 0.055(5) 0.035(4) 0.031(4) -0.017(3) -0.010(4) 0.010(4)
C20 0.062(6) 0.046(5) 0.043(5) -0.016(4) -0.014(4) 0.032(4)
C21 0.078(7) 0.058(6) 0.044(5) -0.019(4) 0.002(5) 0.026(5)
C22 0.057(5) 0.055(5) 0.028(4) -0.006(4) -0.005(4) 0.025(4)
C23 0.066(6) 0.071(6) 0.028(4) -0.009(4) 0.006(4) 0.018(5)
C24 0.054(5) 0.059(6) 0.029(4) 0.006(4) 0.007(4) 0.008(4)
C25 0.046(5) 0.042(5) 0.034(4) 0.007(4) 0.004(4) 0.009(4)
C26 0.037(4) 0.041(4) 0.033(4) -0.002(3) 0.007(3) 0.006(4)
C27 0.055(5) 0.035(4) 0.028(4) -0.005(3) 0.005(4) 0.020(4)
N28 0.050(4) 0.034(4) 0.032(3) -0.007(3) -0.004(3) 0.013(3)
C29 0.048(5) 0.028(4) 0.040(4) 0.011(3) -0.007(4) 0.000(4)
C30 0.050(5) 0.044(5) 0.062(6) 0.012(4) -0.003(4) -0.004(4)
C31 0.039(5) 0.065(7) 0.091(8) 0.024(6) -0.012(5) -0.001(5)
C32 0.050(6) 0.067(7) 0.103(9) 0.036(6) -0.034(6) -0.015(6)
C33 0.076(7) 0.051(6) 0.073(7) 0.010(5) -0.030(6) -0.018(6)
C34 0.061(6) 0.030(5) 0.071(6) 0.012(4) -0.005(5) -0.003(4)
C35 0.057(5) 0.026(4) 0.035(4) 0.003(3) -0.015(4) -0.007(4)
C36 0.064(6) 0.023(4) 0.066(6) 0.006(4) -0.027(5) 0.001(4)
C37 0.096(10) 0.035(6) 0.098(9) 0.026(7) -0.036(7) -0.014(6)
C38 0.109(10) 0.036(6) 0.070(8) 0.032(6) -0.044(7) -0.027(6)
C39 0.105(8) 0.056(6) 0.044(5) 0.014(5) -0.014(5) -0.037(6)
C40 0.088(7) 0.030(5) 0.046(5) 0.009(4) -0.008(5) -0.011(5)
Cu41 0.0402(5) 0.0225(4) 0.0258(4) -0.0008(3) 0.0092(4) 0.0082(4)
Cl42 0.0354(10) 0.0297(9) 0.0296(9) -0.0032(7) 0.0062(8) 0.0011(8)
O43 0.067(4) 0.044(3) 0.033(3) -0.010(2) -0.001(3) 0.007(3)
O44 0.067(4) 0.044(3) 0.060(4) -0.008(3) 0.042(3) -0.001(3)
O45 0.052(3) 0.033(3) 0.042(3) 0.001(2) -0.004(3) -0.014(3)
O46 0.044(3) 0.043(3) 0.064(4) 0.013(3) 0.011(3) 0.015(3)
N47 0.043(4) 0.024(3) 0.023(3) 0.000(2) 0.002(3) 0.000(3)
C48 0.044(5) 0.032(4) 0.030(4) 0.003(3) -0.008(3) 0.001(4)
C49 0.074(6) 0.033(4) 0.042(5) -0.002(4) -0.018(4) 0.000(4)
C50 0.097(8) 0.035(5) 0.049(5) -0.002(4) -0.028(5) -0.013(5)
C51 0.062(6) 0.035(5) 0.073(6) 0.005(5) -0.035(5) -0.008(5)
C52 0.058(6) 0.031(5) 0.065(6) 0.009(4) -0.021(5) -0.003(4)
C53 0.046(5) 0.034(4) 0.040(4) 0.009(4) -0.003(4) -0.001(4)
C54 0.036(4) 0.032(4) 0.037(4) 0.010(3) -0.002(3) 0.005(3)
C55 0.036(4) 0.026(4) 0.028(4) 0.008(3) 0.006(3) 0.003(3)
C56 0.038(4) 0.018(3) 0.019(3) 0.003(3) 0.001(3) 0.000(3)
C57 0.039(4) 0.020(3) 0.019(3) 0.001(3) 0.002(3) 0.003(3)
N58 0.036(3) 0.016(3) 0.023(3) 0.000(2) 0.000(2) 0.003(3)
N59 0.035(3) 0.022(3) 0.020(3) 0.001(2) 0.005(3) -0.001(3)
C60 0.042(4) 0.022(4) 0.024(4) 0.005(3) 0.013(3) 0.004(3)
C61 0.035(4) 0.028(4) 0.029(4) -0.003(3) 0.013(3) -0.004(3)
N62 0.052(4) 0.025(3) 0.027(3) 0.004(3) 0.018(3) 0.014(3)
N63 0.043(4) 0.024(3) 0.031(3) 0.002(3) 0.009(3) 0.003(3)
C64 0.056(5) 0.029(4) 0.031(4) 0.002(3) 0.021(4) 0.011(4)
C65 0.050(5) 0.024(4) 0.035(4) 0.004(3) 0.021(4) 0.014(3)
C66 0.070(6) 0.035(4) 0.043(5) 0.013(4) 0.030(4) 0.022(4)
C67 0.065(6) 0.034(4) 0.054(5) 0.015(4) 0.031(5) 0.020(4)
C68 0.044(5) 0.029(4) 0.036(4) 0.003(3) 0.019(4) 0.007(3)
C69 0.044(5) 0.036(4) 0.036(4) 0.013(3) 0.011(4) 0.010(4)
C70 0.042(5) 0.043(5) 0.031(4) 0.008(4) 0.008(4) 0.006(4)
C71 0.050(5) 0.032(4) 0.032(4) -0.005(3) 0.018(4) -0.001(4)
C72 0.036(4) 0.029(4) 0.028(4) -0.002(3) 0.007(3) 0.008(3)
C73 0.030(4) 0.023(4) 0.027(4) 0.000(3) 0.006(3) 0.000(3)
N74 0.034(3) 0.024(3) 0.025(3) 0.000(2) 0.009(3) 0.008(3)
C75 0.034(4) 0.022(4) 0.030(4) 0.003(3) 0.009(3) -0.002(3)
C76 0.043(5) 0.039(5) 0.049(5) -0.006(4) 0.016(4) 0.006(4)
C77 0.037(5) 0.054(5) 0.055(5) -0.003(4) 0.021(4) 0.003(4)
C78 0.042(5) 0.043(5) 0.043(5) -0.007(4) 0.014(4) -0.010(4)
C79 0.051(5) 0.028(4) 0.033(4) -0.004(3) 0.020(4) -0.008(4)
C80 0.037(4) 0.021(4) 0.032(4) 0.002(3) 0.015(3) -0.002(3)
C81 0.048(5) 0.023(4) 0.029(4) -0.005(3) 0.016(3) -0.001(3)
C82 0.072(6) 0.031(4) 0.041(5) 0.007(4) 0.031(4) 0.005(4)
C83 0.075(6) 0.046(5) 0.039(5) -0.003(4) 0.028(4) 0.001(5)
C84 0.063(6) 0.055(5) 0.031(4) 0.007(4) 0.023(4) -0.008(4)
C85 0.043(5) 0.035(4) 0.034(4) 0.007(3) 0.009(4) -0.002(4)
C86 0.036(4) 0.028(4) 0.028(4) 0.004(3) 0.010(3) 0.000(3)
Cu87 0.0521(6) 0.0230(5) 0.0285(5) -0.0034(4) 0.0012(4) 0.0095(4)
Cl88 0.0576(14) 0.0719(15) 0.0302(10) -0.0055(10) 0.0088(10) 0.0349(12)
O89 0.064(4) 0.076(4) 0.025(3) -0.012(3) 0.001(3) 0.028(3)
O90 0.065(4) 0.083(5) 0.073(4) 0.030(4) 0.008(3) 0.039(4)
O91 0.052(4) 0.060(4) 0.095(5) -0.002(4) 0.015(4) 0.008(3)
O92 0.048(8) 0.042(7) 0.041(7) -0.017(6) 0.016(6) -0.003(6)
Cl94 0.056(5) 0.046(4) 0.066(4) -0.008(3) 0.013(5) -0.002(3)
Cl95 0.083(4) 0.040(3) 0.111(4) -0.011(3) 0.048(3) -0.005(2)
C96 0.058(12) 0.108(16) 0.010(7) -0.011(9) -0.004(7) 0.012(11)
Cl97 0.063(3) 0.061(3) 0.062(3) 0.020(2) 0.020(2) -0.004(2)
Cl98 0.072(4) 0.106(5) 0.043(3) -0.013(3) 0.016(3) 0.003(4)
C99 0.033(5) 0.026(4) 0.114(9) -0.009(5) 0.030(6) -0.007(4)
C100 0.039(7) 0.078(9) 0.050(7) -0.018(6) -0.001(6) 0.033(7)

loop_
_atom_type_symbol
_atom_type_description
_atom_type_scat_dispersion_real
_atom_type_scat_dispersion_imag
_atom_type_scat_source
C C 0.0033 0.0016 'International Tables Vol C Tables 4.2.6.8 and 6.1.1.4'
H H 0.0000 0.0000 'International Tables Vol C Tables 4.2.6.8 and 6.1.1.4'
N N 0.0061 0.0033 'International Tables Vol C Tables 4.2.6.8 and 6.1.1.4'
Cu Cu 0.3201 1.2651 'International Tables Vol C Tables 4.2.6.8 and 6.1.1.4'
Cl Cl 0.1484 0.1585 'International Tables Vol C Tables 4.2.6.8 and 6.1.1.4'
O O 0.0106 0.0060 'International Tables Vol C Tables 4.2.6.8 and 6.1.1.4'

loop_
_geom_angle_atom_site_label_1
_geom_angle_atom_site_label_2
_geom_angle_atom_site_label_3
_geom_angle
_geom_angle_site_symmetry_1
_geom_angle_site_symmetry_3
_geom_angle_publ_flag
C10 N1 C2 117.8(6) . . ?
C10 N1 Cu41 111.5(4) . . ?
C2 N1 Cu41 130.7(5) . . ?
N1 C2 C3 118.5(6) . . ?
N1 C2 C7 121.1(6) . . ?
C3 C2 C7 120.4(6) . . ?
C4 C3 C2 119.8(7) . . ?
C3 C4 C5 120.1(7) . . ?
C6 C5 C4 121.3(7) . . ?
C5 C6 C7 119.8(7) . . ?
C8 C7 C2 119.1(6) . . ?
C8 C7 C6 122.3(7) . . ?
C2 C7 C6 118.6(7) . . ?
C9 C8 C7 119.7(6) . . ?
C8 C9 C10 118.2(7) . . ?
N1 C10 C9 124.2(6) . . ?
N1 C10 C11 115.5(6) . . ?
C9 C10 C11 120.3(6) . . ?
N12 C11 C10 119.0(6) . . ?
C11 N12 N13 109.1(5) . . ?
C11 N12 Cu41 110.9(5) . . ?
N13 N12 Cu41 139.0(4) . . ?
C14 N13 N12 117.9(6) . . ?
N13 C14 C29 116.7(7) . . ?
N13 C14 C15 126.9(7) . . ?
C29 C14 C15 116.2(6) . . ?
N16 C15 C35 117.2(7) . . ?
N16 C15 C14 126.0(7) . . ?
C35 C15 C14 116.5(8) . . ?
C15 N16 N17 117.7(6) . . ?
C18 N17 N16 109.3(6) . . ?
C18 N17 Cu87 109.6(5) . . ?
N16 N17 Cu87 140.5(5) . . ?
N17 C18 C19 119.9(7) . . ?
N28 C19 C20 123.7(7) . . ?
N28 C19 C18 116.3(7) . . ?
C20 C19 C18 119.9(7) . . ?
C21 C20 C19 118.9(7) . . ?
C20 C21 C22 119.8(8) . . ?
C23 C22 C21 123.3(8) . . ?
C23 C22 C27 118.7(7) . . ?
C21 C22 C27 118.0(7) . . ?
C24 C23 C22 120.9(8) . . ?
C23 C24 C25 120.2(7) . . ?
C26 C25 C24 121.0(7) . . ?
C25 C26 C27 119.6(7) . . ?
N28 C27 C26 119.0(6) . . ?
N28 C27 C22 121.4(6) . . ?
C26 C27 C22 119.5(7) . . ?
C19 N28 C27 118.1(6) . . ?
C19 N28 Cu87 111.9(5) . . ?
C27 N28 Cu87 130.0(5) . . ?
C30 C29 C34 118.4(8) . . ?
C30 C29 C14 120.2(7) . . ?
C34 C29 C14 121.4(8) . . ?
C31 C30 C29 120.3(9) . . ?
C32 C31 C30 120.3(10) . . ?
C31 C32 C33 121.1(9) . . ?
C34 C33 C32 120.1(9) . . ?
C33 C34 C29 119.9(9) . . ?
C40 C35 C36 119.8(8) . . ?
C40 C35 C15 120.4(8) . . ?
C36 C35 C15 119.6(9) . . ?
C37 C36 C35 119.6(11) . . ?
C38 C37 C36 122.6(12) . . ?
C37 C38 C39 118.8(10) . . ?
C38 C39 C40 120.4(12) . . ?
C35 C40 C39 118.6(10) . . ?
N74 Cu41 N1 114.0(2) . . ?
N74 Cu41 N12 130.0(2) . . ?
N1 Cu41 N12 82.5(2) . . ?
N74 Cu41 N63 82.9(2) . . ?
N1 Cu41 N63 128.1(2) . . ?
N12 Cu41 N63 125.0(2) . . ?
O44 Cl42 O46 109.1(3) . . ?
O44 Cl42 O43 109.4(4) . . ?
O46 Cl42 O43 110.0(3) . . ?
O44 Cl42 O45 108.4(3) . . ?
O46 Cl42 O45 110.2(3) . . ?
O43 Cl42 O45 109.6(3) . . ?
C56 N47 C48 118.4(6) . . ?
C56 N47 Cu87 111.8(5) . . ?
C48 N47 Cu87 129.8(5) . . ?
N47 C48 C53 121.3(7) . . ?
N47 C48 C49 118.3(7) . . ?
C53 C48 C49 120.4(7) . . ?
C50 C49 C48 118.4(9) . . ?
C51 C50 C49 120.5(8) . . ?
C52 C51 C50 122.5(8) . . ?
C51 C52 C53 120.2(9) . . ?
C54 C53 C48 118.6(7) . . ?
C54 C53 C52 123.3(8) . . ?
C48 C53 C52 118.1(7) . . ?
C55 C54 C53 119.1(7) . . ?
C54 C55 C56 119.3(7) . . ?
N47 C56 C55 123.2(6) . . ?
N47 C56 C57 117.5(6) . . ?
C55 C56 C57 119.3(6) . . ?
N58 C57 C56 118.4(6) . . ?
C57 N58 N59 109.8(5) . . ?
C57 N58 Cu87 110.3(4) . . ?
N59 N58 Cu87 139.5(4) . . ?
C60 N59 N58 117.5(5) . . ?
N59 C60 C75 118.0(6) . . ?
N59 C60 C61 125.4(6) . . ?
C75 C60 C61 116.2(6) . . ?
N62 C61 C81 117.8(6) . . ?
N62 C61 C60 125.0(6) . . ?
C81 C61 C60 116.7(6) . . ?
C61 N62 N63 116.7(5) . . ?
C64 N63 N62 109.6(6) . . ?
C64 N63 Cu41 109.4(5) . . ?
N62 N63 Cu41 140.2(4) . . ?
N63 C64 C65 119.7(6) . . ?
N74 C65 C66 122.7(6) . . ?
N74 C65 C64 116.6(6) . . ?
C66 C65 C64 120.7(6) . . ?
C67 C66 C65 118.3(7) . . ?
C66 C67 C68 120.7(7) . . ?
C69 C68 C67 123.2(7) . . ?
C69 C68 C73 118.7(7) . . ?
C67 C68 C73 118.0(6) . . ?
C70 C69 C68 120.5(7) . . ?
C69 C70 C71 120.8(7) . . ?
C72 C71 C70 120.1(7) . . ?
C71 C72 C73 120.4(6) . . ?
N74 C73 C72 119.0(6) . . ?
N74 C73 C68 121.6(6) . . ?
C72 C73 C68 119.3(6) . . ?
C65 N74 C73 118.7(5) . . ?
C65 N74 Cu41 111.0(4) . . ?
C73 N74 Cu41 130.3(4) . . ?
C76 C75 C80 116.7(6) . . ?
C76 C75 C60 122.3(6) . . ?
C80 C75 C60 121.0(6) . . ?
C77 C76 C75 122.3(7) . . ?
C78 C77 C76 118.1(8) . . ?
C77 C78 C79 121.2(7) . . ?
C80 C79 C78 120.7(7) . . ?
C79 C80 C75 121.0(7) . . ?
C86 C81 C82 119.0(6) . . ?
C86 C81 C61 120.6(6) . . ?
C82 C81 C61 120.4(6) . . ?
C83 C82 C81 120.5(7) . . ?
C84 C83 C82 119.6(7) . . ?
C83 C84 C85 121.2(7) . . ?
C86 C85 C84 118.8(7) . . ?
C85 C86 C81 120.9(7) . . ?
N47 Cu87 N28 117.6(2) . . ?
N47 Cu87 N58 81.4(2) . . ?
N28 Cu87 N58 132.6(3) . . ?
N47 Cu87 N17 131.0(3) . . ?
N28 Cu87 N17 81.4(2) . . ?
N58 Cu87 N17 120.1(2) . . ?
O91 Cl88 O92A 122.3(6) . . ?
O91 Cl88 O90 109.7(4) . . ?
O92A Cl88 O90 100.0(6) . . ?
O91 Cl88 O89 110.0(4) . . ?
O92A Cl88 O89 104.6(5) . . ?
O90 Cl88 O89 109.4(4) . . ?
O91 Cl88 O92 95.2(6) . . ?
O92A Cl88 O92 28.1(5) . . ?
O90 Cl88 O92 119.9(6) . . ?
O89 Cl88 O92 111.6(5) . . ?
O92A O92 Cl88 71.8(15) . . ?
O92 O92A Cl88 80.1(16) . . ?
Cl95 C93 Cl94 114.5(14) . . ?
Cl95 C93 C101 145.4(18) . . ?
Cl94 C93 C101 62.4(13) . . ?
Cl95 C93 C102 126.8(15) . . ?
Cl94 C93 C102 13.5(7) . . ?
C101 C93 C102 56.6(13) . . ?
C93 Cl94 C101 58.8(12) . . ?
C93 Cl95 Cl95 93.2(9) . 3_655 ?
Cl97 C96 Cl98 108.4(9) . . ?
C96 Cl97 C105 87.7(13) . . ?
C103 Cl98 C96 85(3) . . ?
C103 Cl98 C105 70(3) . . ?
C96 Cl98 C105 71.8(11) . . ?
C100 C99 C104 20.2(14) . . ?
C100 C99 C105 105.6(15) . . ?
C104 C99 C105 95.5(17) . . ?
C99 C100 C101 116.8(15) . . ?
C100 C101 C102 113(2) . . ?
C100 C101 C93 150(2) . . ?
C102 C101 C93 63.0(15) . . ?
C100 C101 Cl94 110.2(17) . . ?
C102 C101 Cl94 13.0(9) . . ?
C93 C101 Cl94 58.7(13) . . ?
C100 C101 C104 12.1(11) . . ?
C102 C101 C104 110(2) . . ?
C93 C101 C104 160(2) . . ?
Cl94 C101 C104 110.1(18) . . ?
C101 C102 C93 60.4(15) . . ?
Cl98 C103 C105 91(3) . . ?
C99 C104 C101 92.8(18) . . ?
C99 C105 Cl97 129(2) . . ?
C99 C105 C103 82.9(17) . . ?
Cl97 C105 C103 91.7(16) . . ?
C99 C105 Cl98 97.9(16) . . ?
Cl97 C105 Cl98 91.9(14) . . ?
C103 C105 Cl98 19.5(8) . . ?

loop_
_geom_bond_atom_site_label_1
_geom_bond_atom_site_label_2
_geom_bond_distance
_geom_bond_site_symmetry_2
_geom_bond_publ_flag
N1 C10 1.339(8) . ?
N1 C2 1.368(8) . ?
N1 Cu41 2.028(5) . ?
C2 C3 1.390(10) . ?
C2 C7 1.413(9) . ?
C3 C4 1.380(10) . ?
C4 C5 1.415(11) . ?
C5 C6 1.340(11) . ?
C6 C7 1.437(10) . ?
C7 C8 1.405(10) . ?
C8 C9 1.362(10) . ?
C9 C10 1.405(9) . ?
C10 C11 1.479(9) . ?
C11 N12 1.289(8) . ?
N12 N13 1.414(8) . ?
N12 Cu41 2.043(6) . ?
N13 C14 1.279(8) . ?
C14 C29 1.473(10) . ?
C14 C15 1.522(11) . ?
C15 N16 1.292(11) . ?
C15 C35 1.482(10) . ?
N16 N17 1.406(8) . ?
N17 C18 1.287(9) . ?
N17 Cu87 2.096(6) . ?
C18 C19 1.452(11) . ?
C19 N28 1.342(9) . ?
C19 C20 1.395(11) . ?
C20 C21 1.377(12) . ?
C21 C22 1.411(11) . ?
C22 C23 1.406(11) . ?
C22 C27 1.428(10) . ?
C23 C24 1.348(11) . ?
C24 C25 1.417(11) . ?
C25 C26 1.362(10) . ?
C26 C27 1.406(10) . ?
C27 N28 1.375(9) . ?
N28 Cu87 2.029(6) . ?
C29 C30 1.394(12) . ?
C29 C34 1.409(11) . ?
C30 C31 1.391(12) . ?
C31 C32 1.346(14) . ?
C32 C33 1.380(15) . ?
C33 C34 1.380(13) . ?
C35 C40 1.388(13) . ?
C35 C36 1.387(11) . ?
C36 C37 1.381(14) . ?
C37 C38 1.335(17) . ?
C38 C39 1.399(16) . ?
C39 C40 1.414(11) . ?
Cu41 N74 2.015(5) . ?
Cu41 N63 2.056(6) . ?
Cl42 O44 1.425(5) . ?
Cl42 O46 1.434(5) . ?
Cl42 O43 1.432(5) . ?
Cl42 O45 1.441(5) . ?
N47 C56 1.319(8) . ?
N47 C48 1.365(9) . ?
N47 Cu87 2.026(6) . ?
C48 C53 1.410(11) . ?
C48 C49 1.419(10) . ?
C49 C50 1.406(12) . ?
C50 C51 1.374(14) . ?
C51 C52 1.338(12) . ?
C52 C53 1.438(11) . ?
C53 C54 1.413(10) . ?
C54 C55 1.348(9) . ?
C55 C56 1.416(10) . ?
C56 C57 1.448(9) . ?
C57 N58 1.299(8) . ?
N58 N59 1.418(7) . ?
N58 Cu87 2.076(5) . ?
N59 C60 1.288(8) . ?
C60 C75 1.460(9) . ?
C60 C61 1.509(9) . ?
C61 N62 1.279(8) . ?
C61 C81 1.488(9) . ?
N62 N63 1.404(7) . ?
N63 C64 1.293(8) . ?
C64 C65 1.456(9) . ?
C65 N74 1.334(8) . ?
C65 C66 1.427(10) . ?
C66 C67 1.369(10) . ?
C67 C68 1.401(10) . ?
C68 C69 1.399(9) . ?
C68 C73 1.414(9) . ?
C69 C70 1.355(10) . ?
C70 C71 1.392(10) . ?
C71 C72 1.362(9) . ?
C72 C73 1.395(9) . ?
C73 N74 1.377(8) . ?
C75 C76 1.406(10) . ?
C75 C80 1.409(9) . ?
C76 C77 1.389(11) . ?
C77 C78 1.371(11) . ?
C78 C79 1.381(10) . ?
C79 C80 1.355(10) . ?
C81 C86 1.391(9) . ?
C81 C82 1.391(10) . ?
C82 C83 1.382(10) . ?
C83 C84 1.373(11) . ?
C84 C85 1.388(10) . ?
C85 C86 1.385(9) . ?
Cl88 O91 1.417(7) . ?
Cl88 O92A 1.432(13) . ?
Cl88 O90 1.432(6) . ?
Cl88 O89 1.437(5) . ?
Cl88 O92 1.485(11) . ?
O92 O92A 0.709(13) . ?
C93 Cl95 1.69(2) . ?
C93 Cl94 1.78(3) . ?
C93 C101 1.78(4) . ?
C93 C102 1.82(3) . ?
Cl94 C101 1.84(3) . ?
Cl95 Cl95 1.950(11) 3_655 ?
C96 Cl97 1.50(2) . ?
C96 Cl98 1.98(2) . ?
Cl97 C105 1.89(3) . ?
Cl98 C103 0.69(2) . ?
Cl98 C105 2.06(3) . ?
C99 C100 1.076(16) . ?
C99 C104 1.26(3) . ?
C99 C105 1.71(3) . ?
C100 C101 1.62(3) . ?
C101 C102 1.71(3) . ?
C101 C104 1.88(4) . ?
C103 C105 1.93(4) . ?
